data_7041955
loop_
_publ_author_name
'M\"oller, F'
'Casta\~neda-Losada, L'
'Junqueira, J. R. C.'
'Miller, R. G.'
'Reback, M. L.'
'Mallick, B.'
'van Gastel, M.'
'Apfel, U.-P.'

_publ_section_title
;
 Modulation of the CO2 fixation in dinickel azacryptands.
;
_journal_issue 17
_journal_name_full 'Dalton transactions (Cambridge, England : 2003)'
_journal_page_first 5680
_journal_page_last 5688
_journal_paper_doi 10.1039/c6dt04527h
_journal_volume 46
_journal_year 2017
_chemical_formula_moiety 'C10 H24 N6 Ni, 2(Cl O4)'
_chemical_formula_sum 'C10 H24 Cl2 N6 Ni O8'
_chemical_formula_weight 485.96
_space_group_crystal_system orthorhombic
_space_group_IT_number 36
_space_group_name_Hall 'C 2c -2'
_space_group_name_H-M_alt 'C m c 21'
_symmetry_space_group_name_Hall 'C 2c -2'
_symmetry_space_group_name_H-M 'C m c 21'
_atom_sites_solution_hydrogens geom
_atom_sites_solution_primary direct
_audit_creation_date 2016-11-14
_audit_creation_method
;
Olex2 1.2
(compiled 2016.11.07 svn.r3352 for OlexSys, GUI svn.r5261)
;
_audit_update_record
;
2017-02-03 deposited with the CCDC.
2017-02-06 downloaded from the CCDC.
;
_cell_angle_alpha 90
_cell_angle_beta 90
_cell_angle_gamma 90
_cell_formula_units_Z 8
_cell_length_a 31.9793(9)
_cell_length_b 10.8558(3)
_cell_length_c 11.0677(4)
_cell_measurement_reflns_used 6746
_cell_measurement_temperature 110(2)
_cell_measurement_theta_max 36.5984
_cell_measurement_theta_min 2.9056
_cell_volume 3842.3(2)
_computing_cell_refinement 'CrysAlisPro 1.171.38.43 (Rigaku OD, 2015)'
_computing_data_collection 'CrysAlisPro 1.171.38.43 (Rigaku OD, 2015)'
_computing_data_reduction 'CrysAlisPro 1.171.38.43 (Rigaku OD, 2015)'
_computing_molecular_graphics 'Olex2 (Dolomanov et al., 2009)'
_computing_publication_material 'Olex2 (Dolomanov et al., 2009)'
_computing_structure_refinement 'ShelXL (Sheldrick, 2015)'
_computing_structure_solution 'ShelXS (Sheldrick, 2008)'
_diffrn_ambient_temperature 110.15
_diffrn_detector_area_resol_mean 8.4171
_diffrn_measured_fraction_theta_full 0.991
_diffrn_measured_fraction_theta_max 0.964
_diffrn_measurement_device_type 'multiwire proportional'
_diffrn_measurement_method 'phi and omega scans'
_diffrn_radiation_monochromator graphite
_diffrn_radiation_source 'Enhance (Cu) X-ray Source'
_diffrn_radiation_type CuK\a
_diffrn_radiation_wavelength 1.54184
_diffrn_reflns_av_R_equivalents 0.0308
_diffrn_reflns_av_unetI/netI 0.0293
_diffrn_reflns_Laue_measured_fraction_full 0.991
_diffrn_reflns_Laue_measured_fraction_max 0.964
_diffrn_reflns_limit_h_max 39
_diffrn_reflns_limit_h_min -36
_diffrn_reflns_limit_k_max 13
_diffrn_reflns_limit_k_min -4
_diffrn_reflns_limit_l_max 9
_diffrn_reflns_limit_l_min -13
_diffrn_reflns_number 4184
_diffrn_reflns_point_group_measured_fraction_full 0.681
_diffrn_reflns_point_group_measured_fraction_max 0.648
_diffrn_reflns_theta_full 67.684
_diffrn_reflns_theta_max 76.189
_diffrn_reflns_theta_min 4.301
_exptl_absorpt_coefficient_mu 4.502
_exptl_absorpt_correction_type multi-scan
_exptl_absorpt_process_details
;
CrysAlisPro, Agilent Technologies,
Version 1.171.35.11 (release 16-05-2011 CrysAlis171 .NET)
(compiled May 16 2011,17:55:39)
Empirical absorption correction using spherical harmonics,
 implemented in SCALE3 ABSPACK scaling algorithm.
;
_exptl_crystal_colour green
_exptl_crystal_colour_primary green
_exptl_crystal_density_diffrn 1.680
_exptl_crystal_description prism
_exptl_crystal_F_000 2016
_exptl_crystal_size_max 0.25
_exptl_crystal_size_mid 0.15
_exptl_crystal_size_min 0.1
_exptl_transmission_factor_max 0.638
_exptl_transmission_factor_min 0.467
_refine_diff_density_max 0.949
_refine_diff_density_min -0.605
_refine_diff_density_rms 0.108
_refine_ls_abs_structure_details
;
 Classical Flack method preferred over Parsons because s.u. lower.
;
_refine_ls_abs_structure_Flack 0.00(4)
_refine_ls_extinction_method none
_refine_ls_goodness_of_fit_ref 1.184
_refine_ls_hydrogen_treatment constr
_refine_ls_matrix_type full
_refine_ls_number_parameters 255
_refine_ls_number_reflns 2652
_refine_ls_number_restraints 1
_refine_ls_restrained_S_all 1.184
_refine_ls_R_factor_all 0.0510
_refine_ls_R_factor_gt 0.0493
_refine_ls_shift/su_max 0.000
_refine_ls_shift/su_mean 0.000
_refine_ls_structure_factor_coef Fsqd
_refine_ls_weighting_details 'w=1/[\s^2^(Fo^2^)+(0.0359P)^2^+39.5549P] where P=(Fo^2^+2Fc^2^)/3'
_refine_ls_weighting_scheme calc
_refine_ls_wR_factor_gt 0.1364
_refine_ls_wR_factor_ref 0.1381
_reflns_Friedel_coverage 0.273
_reflns_Friedel_fraction_full 0.331
_reflns_Friedel_fraction_max 0.294
_reflns_number_gt 2581
_reflns_number_total 2652
_reflns_threshold_expression 'I > 2\s(I)'
_cod_data_source_file c6dt04527h2.cif
_cod_data_source_block Tren-Ni-CH3CN-2-ClO4-3_upa_fm435
_cod_depositor_comments 'Adding full bibliography for 7041952--7041960.cif.'
_cod_original_cell_volume 3842.27(19)
_cod_database_code 7041955
_publcif_datablock.id {b245eeae-109b-4e98-8083-0e4b39bab528}

_shelxl_version_number 2013-4
_shelx_space_group_comment
;
The symmetry employed for this shelxl refinement is uniquely defined
by the following loop, which should always be used as a source of
symmetry information in preference to the above space-group names.
They are only intended as comments.
;
_shelx_estimated_absorpt_t_max 0.638
_shelx_estimated_absorpt_t_min 0.467
_olex2_refinement_description
;
1. Fixed Uiso
 At 1.2 times of:
  All C(H,H) groups, All N(H,H) groups
 At 1.5 times of:
  All C(H,H,H) groups
2.a Secondary CH2 refined with riding coordinates:
 N2(H2A,H2B), N3(H3A,H3B), N4(H4A,H4B), C1(H1A,H1B), C2(H2C,H2D), C3(H3C,H3D),
 C4(H4C,H4D), C5(H5A,H5B), C6(H6A,H6B)
2.b Idealised Me refined as rotating group:
 C8(H8A,H8B,H8C), C10(H10A,H10B,H10C)
;
_olex2_submission_special_instructions 'No special instructions were received'

loop_
_space_group_symop_operation_xyz
'x, y, z'
'-x, -y, z+1/2'
'-x, y, z'
'x, -y, z+1/2'
'x+1/2, y+1/2, z'
'-x+1/2, -y+1/2, z+1/2'
'-x+1/2, y+1/2, z'
'x+1/2, -y+1/2, z+1/2'

loop_
_atom_site_label
_atom_site_type_symbol
_atom_site_fract_x
_atom_site_fract_y
_atom_site_fract_z
_atom_site_U_iso_or_equiv
_atom_site_adp_type
_atom_site_occupancy
_atom_site_site_symmetry_order
_atom_site_calc_flag
_atom_site_refinement_flags_posn
_atom_site_refinement_flags_adp
_atom_site_refinement_flags_occupancy
Ni1 Ni 0.11934(3) 0.13554(10) 0.22903(13) 0.0183(3) Uani 1 1 d . . .
N1 N 0.13509(18) 0.3183(5) 0.1939(7) 0.0228(14) Uani 1 1 d . . .
N2 N 0.1111(2) 0.1959(6) 0.4077(7) 0.0266(15) Uani 1 1 d . . .
H2A H 0.0825 0.1762 0.4356 0.032 Uiso 1 1 calc R . .
H2B H 0.1313 0.1539 0.4616 0.032 Uiso 1 1 calc R . .
N3 N 0.05994(19) 0.1908(5) 0.1768(7) 0.0232(14) Uani 1 1 d . . .
H3A H 0.0454 0.1226 0.1347 0.028 Uiso 1 1 calc R . .
H3B H 0.0432 0.2145 0.2484 0.028 Uiso 1 1 calc R . .
N4 N 0.1416(2) 0.1091(7) 0.0493(7) 0.0298(16) Uani 1 1 d . . .
H4A H 0.1639 0.0456 0.0490 0.036 Uiso 1 1 calc R . .
H4B H 0.1185 0.0801 -0.0028 0.036 Uiso 1 1 calc R . .
N5 N 0.0991(2) -0.0452(6) 0.2499(7) 0.0243(15) Uani 1 1 d . . .
N6 N 0.1803(2) 0.0847(6) 0.2851(7) 0.0236(14) Uani 1 1 d . . .
C1 C 0.1488(3) 0.3696(7) 0.3132(9) 0.0255(18) Uani 1 1 d . . .
H1A H 0.1501 0.4606 0.3086 0.031 Uiso 1 1 calc R . .
H1B H 0.1771 0.3387 0.3332 0.031 Uiso 1 1 calc R . .
C2 C 0.1180(3) 0.3311(8) 0.4112(9) 0.0301(18) Uani 1 1 d . . .
H2C H 0.1291 0.3549 0.4913 0.036 Uiso 1 1 calc R . .
H2D H 0.0911 0.3742 0.3989 0.036 Uiso 1 1 calc R . .
C3 C 0.0976(2) 0.3847(6) 0.1469(9) 0.0228(16) Uani 1 1 d . . .
H3C H 0.1065 0.4430 0.0831 0.027 Uiso 1 1 calc R . .
H3D H 0.0849 0.4331 0.2132 0.027 Uiso 1 1 calc R . .
C4 C 0.0648(3) 0.2969(8) 0.0951(9) 0.0291(19) Uani 1 1 d . . .
H4C H 0.0377 0.3403 0.0865 0.035 Uiso 1 1 calc R . .
H4D H 0.0736 0.2682 0.0141 0.035 Uiso 1 1 calc R . .
C5 C 0.1696(3) 0.3153(8) 0.1051(9) 0.030(2) Uani 1 1 d . . .
H5A H 0.1956 0.2871 0.1451 0.035 Uiso 1 1 calc R . .
H5B H 0.1745 0.3993 0.0732 0.035 Uiso 1 1 calc R . .
C6 C 0.1587(3) 0.2281(9) 0.0008(9) 0.037(2) Uani 1 1 d . . .
H6A H 0.1377 0.2673 -0.0523 0.044 Uiso 1 1 calc R . .
H6B H 0.1841 0.2115 -0.0478 0.044 Uiso 1 1 calc R . .
C7 C 0.0831(2) -0.1368(7) 0.2352(9) 0.0241(15) Uani 1 1 d . . .
C8 C 0.0629(3) -0.2563(7) 0.2172(10) 0.035(2) Uani 1 1 d . . .
H8A H 0.0440 -0.2516 0.1476 0.053 Uiso 1 1 calc GR . .
H8B H 0.0468 -0.2780 0.2896 0.053 Uiso 1 1 calc GR . .
H8C H 0.0842 -0.3194 0.2024 0.053 Uiso 1 1 calc GR . .
C9 C 0.2119(2) 0.0654(7) 0.3255(8) 0.0207(16) Uani 1 1 d . . .
C10 C 0.2527(2) 0.0398(8) 0.3803(10) 0.030(2) Uani 1 1 d . . .
H10A H 0.2742 0.0396 0.3174 0.045 Uiso 1 1 calc GR . .
H10B H 0.2519 -0.0409 0.4199 0.045 Uiso 1 1 calc GR . .
H10C H 0.2591 0.1035 0.4401 0.045 Uiso 1 1 calc GR . .
Cl1 Cl 0.20192(5) 0.24686(17) 0.6463(2) 0.0243(4) Uani 1 1 d . . .
O1 O 0.1693(2) 0.3222(7) 0.6949(8) 0.050(2) Uani 1 1 d . . .
O2 O 0.22776(17) 0.1997(5) 0.7426(6) 0.0321(14) Uani 1 1 d . . .
O3 O 0.2275(2) 0.3153(7) 0.5645(8) 0.054(2) Uani 1 1 d . . .
O4 O 0.1831(2) 0.1450(6) 0.5823(6) 0.0368(15) Uani 1 1 d . . .
Cl2 Cl 0.5000 0.0526(2) 0.9121(3) 0.0247(6) Uani 1 2 d S T P
O5 O 0.5000 0.0697(11) 1.0387(12) 0.064(3) Uani 1 2 d S T P
O6 O 0.5000 0.1666(11) 0.8510(14) 0.062(4) Uani 1 2 d S T P
O7 O 0.53634(19) -0.0179(6) 0.8797(9) 0.048(2) Uani 1 1 d . . .
Cl3 Cl 0.0000 -0.0019(2) 0.4409(3) 0.0215(5) Uani 1 2 d S T P
O8 O 0.03708(19) 0.0402(6) 0.5024(7) 0.0390(17) Uani 1 1 d . . .
O9 O 0.0000 0.0397(9) 0.3198(9) 0.034(2) Uani 1 2 d S T P
O10 O 0.0000 -0.1352(8) 0.4418(10) 0.038(2) Uani 1 2 d S T P

loop_
_atom_site_aniso_label
_atom_site_aniso_U_11
_atom_site_aniso_U_22
_atom_site_aniso_U_33
_atom_site_aniso_U_23
_atom_site_aniso_U_13
_atom_site_aniso_U_12
Ni1 0.0131(5) 0.0168(6) 0.0249(6) 0.0000(6) -0.0020(6) -0.0005(4)
N1 0.013(3) 0.019(3) 0.036(4) 0.001(3) -0.001(3) 0.001(2)
N2 0.017(3) 0.035(4) 0.028(4) -0.002(3) -0.002(3) 0.000(3)
N3 0.017(3) 0.016(3) 0.037(4) 0.004(3) -0.005(3) -0.003(2)
N4 0.035(4) 0.033(4) 0.021(4) -0.001(3) -0.002(3) 0.010(3)
N5 0.021(3) 0.018(3) 0.033(4) 0.000(3) -0.003(3) 0.003(2)
N6 0.019(3) 0.020(3) 0.033(4) 0.002(3) -0.001(3) 0.003(2)
C1 0.025(4) 0.007(3) 0.044(5) -0.004(3) -0.006(4) -0.002(3)
C2 0.025(4) 0.035(4) 0.030(5) -0.005(4) -0.004(4) 0.004(3)
C3 0.020(3) 0.013(3) 0.036(5) 0.004(3) -0.004(4) 0.003(3)
C4 0.020(4) 0.033(4) 0.035(5) 0.005(4) -0.006(4) 0.002(3)
C5 0.021(4) 0.023(4) 0.045(6) 0.009(4) 0.010(4) 0.000(3)
C6 0.032(4) 0.047(6) 0.031(5) 0.009(4) 0.010(4) 0.007(4)
C7 0.021(3) 0.023(4) 0.027(4) -0.001(4) 0.000(4) -0.001(3)
C8 0.036(5) 0.028(4) 0.042(6) -0.006(4) 0.004(5) -0.010(3)
C9 0.016(4) 0.015(3) 0.031(4) 0.001(3) 0.000(3) 0.000(3)
C10 0.015(3) 0.025(4) 0.050(6) 0.005(4) -0.005(4) 0.002(3)
Cl1 0.0223(8) 0.0231(8) 0.0275(9) 0.0023(8) -0.0023(8) -0.0043(7)
O1 0.037(3) 0.056(4) 0.058(5) -0.019(4) -0.010(4) 0.023(3)
O2 0.028(3) 0.034(3) 0.034(4) 0.006(3) -0.011(3) 0.000(2)
O3 0.051(4) 0.051(4) 0.059(5) 0.027(4) 0.002(4) -0.025(4)
O4 0.036(3) 0.038(4) 0.036(4) -0.004(3) -0.012(3) -0.007(3)
Cl2 0.0189(11) 0.0189(11) 0.0364(16) 0.0020(11) 0.000 0.000
O5 0.081(9) 0.057(7) 0.052(8) -0.007(6) 0.000 0.000
O6 0.044(6) 0.051(6) 0.090(10) 0.029(7) 0.000 0.000
O7 0.027(3) 0.037(4) 0.080(6) 0.003(4) 0.012(4) 0.009(3)
Cl3 0.0163(10) 0.0223(11) 0.0260(13) 0.0040(11) 0.000 0.000
O8 0.026(3) 0.046(4) 0.045(4) 0.004(3) -0.011(3) -0.018(3)
O9 0.025(4) 0.049(6) 0.028(5) 0.007(4) 0.000 0.000
O10 0.037(5) 0.031(5) 0.046(6) 0.002(5) 0.000 0.000

loop_
_atom_type_symbol
_atom_type_description
_atom_type_scat_dispersion_real
_atom_type_scat_dispersion_imag
_atom_type_scat_source
C C 0.0181 0.0091 'International Tables Vol C Tables 4.2.6.8 and 6.1.1.4'
H H 0.0000 0.0000 'International Tables Vol C Tables 4.2.6.8 and 6.1.1.4'
Cl Cl 0.3639 0.7018 'International Tables Vol C Tables 4.2.6.8 and 6.1.1.4'
N N 0.0311 0.0180 'International Tables Vol C Tables 4.2.6.8 and 6.1.1.4'
Ni Ni -3.0029 0.5091 'International Tables Vol C Tables 4.2.6.8 and 6.1.1.4'
O O 0.0492 0.0322 'International Tables Vol C Tables 4.2.6.8 and 6.1.1.4'

loop_
_geom_angle_atom_site_label_1
_geom_angle_atom_site_label_2
_geom_angle_atom_site_label_3
_geom_angle
_geom_angle_site_symmetry_1
_geom_angle_site_symmetry_3
N1 Ni1 N2 84.8(3) . .
N1 Ni1 N4 82.7(3) . .
N1 Ni1 N6 94.6(2) . .
N2 Ni1 N4 164.2(3) . .
N2 Ni1 N6 85.5(3) . .
N3 Ni1 N1 83.9(2) . .
N3 Ni1 N2 93.3(3) . .
N3 Ni1 N4 94.9(3) . .
N3 Ni1 N5 91.1(2) . .
N3 Ni1 N6 178.2(3) . .
N5 Ni1 N1 174.1(3) . .
N5 Ni1 N2 98.7(3) . .
N5 Ni1 N4 94.6(3) . .
N5 Ni1 N6 90.4(3) . .
N6 Ni1 N4 86.0(3) . .
C1 N1 Ni1 105.1(5) . .
C3 N1 Ni1 109.3(4) . .
C3 N1 C1 111.2(6) . .
C5 N1 Ni1 106.5(5) . .
C5 N1 C1 112.1(6) . .
C5 N1 C3 112.2(7) . .
Ni1 N2 H2A 110.0 . .
Ni1 N2 H2B 110.0 . .
H2A N2 H2B 108.4 . .
C2 N2 Ni1 108.3(6) . .
C2 N2 H2A 110.0 . .
C2 N2 H2B 110.0 . .
Ni1 N3 H3A 110.2 . .
Ni1 N3 H3B 110.2 . .
H3A N3 H3B 108.5 . .
C4 N3 Ni1 107.5(5) . .
C4 N3 H3A 110.2 . .
C4 N3 H3B 110.2 . .
Ni1 N4 H4A 109.7 . .
Ni1 N4 H4B 109.7 . .
H4A N4 H4B 108.2 . .
C6 N4 Ni1 109.8(5) . .
C6 N4 H4A 109.7 . .
C6 N4 H4B 109.7 . .
C7 N5 Ni1 162.8(7) . .
C9 N6 Ni1 172.5(7) . .
N1 C1 H1A 109.7 . .
N1 C1 H1B 109.7 . .
N1 C1 C2 109.6(6) . .
H1A C1 H1B 108.2 . .
C2 C1 H1A 109.7 . .
C2 C1 H1B 109.7 . .
N2 C2 C1 110.5(7) . .
N2 C2 H2C 109.6 . .
N2 C2 H2D 109.6 . .
C1 C2 H2C 109.6 . .
C1 C2 H2D 109.6 . .
H2C C2 H2D 108.1 . .
N1 C3 H3C 109.1 . .
N1 C3 H3D 109.1 . .
N1 C3 C4 112.4(6) . .
H3C C3 H3D 107.9 . .
C4 C3 H3C 109.1 . .
C4 C3 H3D 109.1 . .
N3 C4 C3 109.2(7) . .
N3 C4 H4C 109.8 . .
N3 C4 H4D 109.8 . .
C3 C4 H4C 109.8 . .
C3 C4 H4D 109.8 . .
H4C C4 H4D 108.3 . .
N1 C5 H5A 109.6 . .
N1 C5 H5B 109.6 . .
N1 C5 C6 110.2(7) . .
H5A C5 H5B 108.1 . .
C6 C5 H5A 109.6 . .
C6 C5 H5B 109.6 . .
N4 C6 C5 110.2(7) . .
N4 C6 H6A 109.6 . .
N4 C6 H6B 109.6 . .
C5 C6 H6A 109.6 . .
C5 C6 H6B 109.6 . .
H6A C6 H6B 108.1 . .
N5 C7 C8 179.2(10) . .
C7 C8 H8A 109.5 . .
C7 C8 H8B 109.5 . .
C7 C8 H8C 109.5 . .
H8A C8 H8B 109.5 . .
H8A C8 H8C 109.5 . .
H8B C8 H8C 109.5 . .
N6 C9 C10 178.9(10) . .
C9 C10 H10A 109.5 . .
C9 C10 H10B 109.5 . .
C9 C10 H10C 109.5 . .
H10A C10 H10B 109.5 . .
H10A C10 H10C 109.5 . .
H10B C10 H10C 109.5 . .
O1 Cl1 O2 110.0(5) . .
O1 Cl1 O4 108.6(4) . .
O2 Cl1 O4 109.2(4) . .
O3 Cl1 O1 111.0(5) . .
O3 Cl1 O2 108.9(4) . .
O3 Cl1 O4 109.0(5) . .
O5 Cl2 O7 108.5(5) . .
O5 Cl2 O7 108.5(5) . 3_655
O6 Cl2 O5 111.1(9) . .
O6 Cl2 O7 110.3(5) . .
O6 Cl2 O7 110.3(5) . 3_655
O7 Cl2 O7 107.9(6) 3_655 .
O8 Cl3 O8 110.6(6) 3 .
O8 Cl3 O10 108.3(4) . .
O8 Cl3 O10 108.3(4) 3 .
O9 Cl3 O8 110.2(4) . .
O9 Cl3 O8 110.2(4) . 3
O9 Cl3 O10 109.0(6) . .

loop_
_geom_bond_atom_site_label_1
_geom_bond_atom_site_label_2
_geom_bond_distance
_geom_bond_site_symmetry_2
Ni1 N1 2.083(6) .
Ni1 N2 2.100(8) .
Ni1 N3 2.074(6) .
Ni1 N4 2.132(8) .
Ni1 N5 2.078(6) .
Ni1 N6 2.118(6) .
N1 C1 1.498(12) .
N1 C3 1.493(9) .
N1 C5 1.477(11) .
N2 H2A 0.9900 .
N2 H2B 0.9900 .
N2 C2 1.485(11) .
N3 H3A 0.9900 .
N3 H3B 0.9900 .
N3 C4 1.472(10) .
N4 H4A 0.9900 .
N4 H4B 0.9900 .
N4 C6 1.501(12) .
N5 C7 1.131(10) .
N6 C9 1.126(10) .
C1 H1A 0.9900 .
C1 H1B 0.9900 .
C1 C2 1.523(13) .
C2 H2C 0.9900 .
C2 H2D 0.9900 .
C3 H3C 0.9900 .
C3 H3D 0.9900 .
C3 C4 1.529(11) .
C4 H4C 0.9900 .
C4 H4D 0.9900 .
C5 H5A 0.9900 .
C5 H5B 0.9900 .
C5 C6 1.533(14) .
C6 H6A 0.9900 .
C6 H6B 0.9900 .
C7 C8 1.464(10) .
C8 H8A 0.9800 .
C8 H8B 0.9800 .
C8 H8C 0.9800 .
C9 C10 1.464(10) .
C10 H10A 0.9800 .
C10 H10B 0.9800 .
C10 H10C 0.9800 .
Cl1 O1 1.429(7) .
Cl1 O2 1.443(6) .
Cl1 O3 1.429(7) .
Cl1 O4 1.444(7) .
Cl2 O5 1.413(14) .
Cl2 O6 1.410(12) .
Cl2 O7 1.437(6) 3_655
Cl2 O7 1.437(6) .
Cl3 O8 1.442(6) .
Cl3 O8 1.442(6) 3
Cl3 O9 1.415(10) .
Cl3 O10 1.447(9) .

loop_
_geom_torsion_atom_site_label_1
_geom_torsion_atom_site_label_2
_geom_torsion_atom_site_label_3
_geom_torsion_atom_site_label_4
_geom_torsion
Ni1 N1 C1 C2 -45.4(7)
Ni1 N1 C3 C4 -20.8(9)
Ni1 N1 C5 C6 48.1(8)
Ni1 N2 C2 C1 -29.3(8)
Ni1 N3 C4 C3 -43.6(8)
Ni1 N4 C6 C5 20.6(8)
N1 C1 C2 N2 51.3(9)
N1 C3 C4 N3 43.5(10)
N1 C5 C6 N4 -46.3(9)
C1 N1 C3 C4 -136.5(7)
C1 N1 C5 C6 162.6(7)
C3 N1 C1 C2 72.8(8)
C3 N1 C5 C6 -71.4(8)
C5 N1 C1 C2 -160.7(6)
C5 N1 C3 C4 97.1(8)
